data_7104817
loop_
_publ_author_name
'W\"orl, Stefan'
'Hellwinkel, Dieter'
'Pritzkow, Hans'
'Kr\"amer, Roland'

_publ_section_title
;
 Redox-triggered on/off coordination of a bridgehead nitrogen donor in a
 tripodal iron complex
;
_journal_coden_ASTM CHCOFS
_journal_issue 19
_journal_name_full
;
 Chemical Communications (Cambridge, United Kingdom)
;
_journal_page_first 2506
_journal_page_last 2507
_journal_paper_doi 10.1039/b307277k
_journal_year 2003
_chemical_formula_moiety 'C21 H18 Fe N O9, 5(H2 O)'
_chemical_formula_sum 'C21 H28 Fe N O14'
_chemical_formula_weight 574.29
_space_group_IT_number 2
_symmetry_cell_setting triclinic
_symmetry_space_group_name_Hall '-P 1'
_symmetry_space_group_name_H-M 'P -1'
_atom_sites_solution_hydrogens difmap
_atom_sites_solution_primary direct
_atom_sites_solution_secondary difmap
_audit_creation_method SHELXL-97
_cell_angle_alpha 74.869(2)
_cell_angle_beta 81.900(2)
_cell_angle_gamma 75.801(2)
_cell_formula_units_Z 2
_cell_length_a 8.5867(10)
_cell_length_b 10.2031(12)
_cell_length_c 15.4545(18)
_cell_measurement_temperature 190(2)
_cell_volume 1262.8(3)
_computing_cell_refinement 'Bruker SAINT'
_computing_data_collection 'Bruker SMART'
_computing_data_reduction 'Bruker SAINT'
_computing_molecular_graphics 'Bruker SHELXTL'
_computing_publication_material 'SHELXL-97 (Sheldrick, 1997)'
_computing_structure_refinement 'SHELXL-97 (Sheldrick, 1997)'
_computing_structure_solution 'SHELXS-97 (Sheldrick, 1990)'
_diffrn_ambient_temperature 190(2)
_diffrn_measured_fraction_theta_full 0.947
_diffrn_measured_fraction_theta_max 0.947
_diffrn_measurement_device_type 'CCD area detector'
_diffrn_measurement_method omega-scans
_diffrn_radiation_monochromator graphite
_diffrn_radiation_source 'fine-focus sealed tube'
_diffrn_radiation_type MoK\a
_diffrn_radiation_wavelength 0.71073
_diffrn_reflns_av_R_equivalents 0.0333
_diffrn_reflns_av_sigmaI/netI 0.0353
_diffrn_reflns_limit_h_max 12
_diffrn_reflns_limit_h_min -12
_diffrn_reflns_limit_k_max 14
_diffrn_reflns_limit_k_min -14
_diffrn_reflns_limit_l_max 23
_diffrn_reflns_limit_l_min 0
_diffrn_reflns_number 22077
_diffrn_reflns_theta_full 32.05
_diffrn_reflns_theta_max 32.05
_diffrn_reflns_theta_min 2.12
_exptl_absorpt_coefficient_mu 0.669
_exptl_absorpt_correction_T_max 1.0000
_exptl_absorpt_correction_T_min 0.8482
_exptl_absorpt_correction_type multi-scan
_exptl_absorpt_process_details SADABS
_exptl_crystal_colour brown
_exptl_crystal_density_diffrn 1.510
_exptl_crystal_density_method 'not measured'
_exptl_crystal_description plate
_exptl_crystal_F_000 598
_exptl_crystal_size_max 0.36
_exptl_crystal_size_mid 0.23
_exptl_crystal_size_min 0.08
_refine_diff_density_max 0.819
_refine_diff_density_min -0.450
_refine_diff_density_rms 0.067
_refine_ls_extinction_method none
_refine_ls_goodness_of_fit_ref 1.053
_refine_ls_hydrogen_treatment refall
_refine_ls_matrix_type full
_refine_ls_number_parameters 446
_refine_ls_number_reflns 8334
_refine_ls_number_restraints 0
_refine_ls_restrained_S_all 1.053
_refine_ls_R_factor_all 0.0443
_refine_ls_R_factor_gt 0.0352
_refine_ls_shift/su_max 0.008
_refine_ls_shift/su_mean 0.000
_refine_ls_structure_factor_coef Fsqd
_refine_ls_weighting_details 'calc w==1/[\s^2^(Fo^2^)+(0.0467P)^2^+0.5263P] where P==(Fo^2^+2Fc^2^)/3'
_refine_ls_weighting_scheme calc
_refine_ls_wR_factor_gt 0.0929
_refine_ls_wR_factor_ref 0.0990
_reflns_number_gt 7092
_reflns_number_total 8334
_reflns_threshold_expression >2sigma(I)
_cod_data_source_file b307277k.txt
_cod_data_source_block sw08
_cod_depositor_comments
;
The following automatic conversions were performed:
'_symmetry_cell_setting' value 'Triclinic' changed to 'triclinic'
according to '/home/saulius/struct/CIF-dictionaries/cif_core.dic'
dictionary named 'cif_core.dic' version 2.4.1 from 2010-06-29.

Automatic conversion script
Id: cif_fix_enum 1527 2010-12-29 10:47:43Z saulius 
;
_cod_original_sg_symbol_H-M P-1
_cod_database_code 7104817

loop_
_symmetry_equiv_pos_as_xyz
'x, y, z'
'-x, -y, -z'

loop_
_atom_site_label
_atom_site_type_symbol
_atom_site_fract_x
_atom_site_fract_y
_atom_site_fract_z
_atom_site_U_iso_or_equiv
_atom_site_adp_type
_atom_site_occupancy
_atom_site_symmetry_multiplicity
_atom_site_calc_flag
_atom_site_refinement_flags
_atom_site_disorder_assembly
_atom_site_disorder_group
Fe1 Fe 0.23683(2) 0.065498(19) 0.365771(12) 0.01469(6) Uani 1 1 d . . .
O1 O 0.36597(12) -0.00511(10) 0.26968(7) 0.01845(18) Uani 1 1 d . . .
O2 O 0.48973(16) -0.18024(14) 0.20888(10) 0.0390(3) Uani 1 1 d . . .
O3 O 0.18821(12) 0.26299(10) 0.30939(7) 0.01921(19) Uani 1 1 d . . .
O4 O 0.23894(16) 0.47010(11) 0.24712(8) 0.0295(2) Uani 1 1 d . . .
O5 O 0.02868(11) 0.03298(10) 0.34855(7) 0.01900(19) Uani 1 1 d . . .
O6 O -0.22966(12) 0.04187(11) 0.35082(7) 0.0216(2) Uani 1 1 d . . .
O7 O 0.44945(12) 0.08048(12) 0.40449(7) 0.0225(2) Uani 1 1 d . . .
O8 O 0.26808(14) -0.13324(12) 0.44892(8) 0.0255(2) Uani 1 1 d . . .
O9 O 0.14980(14) 0.12407(12) 0.48284(7) 0.0233(2) Uani 1 1 d . . .
O10 O 0.71888(14) -0.21878(13) 0.32512(8) 0.0272(2) Uani 1 1 d . . .
O11 O 0.55799(14) -0.26393(14) 0.49334(9) 0.0292(2) Uani 1 1 d . . .
O12 O -0.02599(16) 0.55849(13) 0.36804(8) 0.0289(2) Uani 1 1 d . . .
O13 O -0.08546(15) 0.34080(13) 0.50902(9) 0.0290(2) Uani 1 1 d . . .
O14 O 0.38653(19) 0.51187(17) 0.38713(12) 0.0432(3) Uani 1 1 d . . .
N1 N 0.11215(14) 0.16877(12) 0.16204(8) 0.0172(2) Uani 1 1 d . . .
C1 C 0.09339(16) 0.03602(14) 0.15788(9) 0.0176(2) Uani 1 1 d . . .
C2 C 0.21507(17) -0.08473(14) 0.18158(9) 0.0182(2) Uani 1 1 d . . .
C3 C 0.1928(2) -0.21097(15) 0.17113(10) 0.0242(3) Uani 1 1 d . . .
C4 C 0.0505(2) -0.22062(18) 0.14288(11) 0.0307(3) Uani 1 1 d . . .
C5 C -0.0707(2) -0.10227(19) 0.12257(11) 0.0304(3) Uani 1 1 d . . .
C6 C -0.04903(19) 0.02593(17) 0.12829(10) 0.0239(3) Uani 1 1 d . . .
C7 C 0.36742(18) -0.09152(14) 0.22171(9) 0.0204(3) Uani 1 1 d . . .
C8 C 0.25577(16) 0.21313(13) 0.12332(9) 0.0173(2) Uani 1 1 d . . .
C9 C 0.31492(16) 0.30349(14) 0.15867(9) 0.0179(2) Uani 1 1 d . . .
C10 C 0.45104(18) 0.35197(16) 0.11487(10) 0.0236(3) Uani 1 1 d . . .
C11 C 0.5341(2) 0.30638(18) 0.04058(11) 0.0289(3) Uani 1 1 d . . .
C12 C 0.4779(2) 0.21395(17) 0.00737(10) 0.0277(3) Uani 1 1 d . . .
C13 C 0.33842(19) 0.16977(16) 0.04758(9) 0.0228(3) Uani 1 1 d . . .
C14 C 0.24250(16) 0.34949(14) 0.24293(9) 0.0187(2) Uani 1 1 d . . .
C15 C -0.02571(16) 0.26911(14) 0.18297(9) 0.0190(2) Uani 1 1 d . . .
C16 C -0.13292(16) 0.23610(14) 0.25850(9) 0.0186(2) Uani 1 1 d . . .
C17 C -0.26546(18) 0.33906(16) 0.27783(12) 0.0264(3) Uani 1 1 d . . .
C18 C -0.2901(2) 0.47342(17) 0.22464(14) 0.0334(4) Uani 1 1 d . . .
C19 C -0.1857(2) 0.50494(16) 0.14902(14) 0.0339(4) Uani 1 1 d . . .
C20 C -0.0560(2) 0.40382(16) 0.12803(12) 0.0274(3) Uani 1 1 d . . .
C21 C -0.11040(15) 0.09562(14) 0.32226(9) 0.0167(2) Uani 1 1 d . . .
H3 H 0.273(2) -0.292(2) 0.1868(13) 0.025(5) Uiso 1 1 d . . .
H4 H 0.037(3) -0.308(2) 0.1375(14) 0.032(5) Uiso 1 1 d . . .
H5 H -0.168(3) -0.106(2) 0.1058(15) 0.034(5) Uiso 1 1 d . . .
H6 H -0.128(2) 0.107(2) 0.1092(13) 0.026(5) Uiso 1 1 d . . .
H10 H 0.488(2) 0.413(2) 0.1375(13) 0.024(5) Uiso 1 1 d . . .
H11 H 0.629(3) 0.335(2) 0.0125(15) 0.035(5) Uiso 1 1 d . . .
H12 H 0.536(3) 0.183(2) -0.0441(15) 0.033(5) Uiso 1 1 d . . .
H13 H 0.299(3) 0.112(2) 0.0250(15) 0.033(5) Uiso 1 1 d . . .
H17 H -0.336(3) 0.315(2) 0.3291(15) 0.031(5) Uiso 1 1 d . . .
H18 H -0.374(3) 0.542(2) 0.2372(16) 0.044(6) Uiso 1 1 d . . .
H19 H -0.205(3) 0.595(2) 0.1106(15) 0.037(6) Uiso 1 1 d . . .
H20 H 0.012(3) 0.423(2) 0.0790(15) 0.037(6) Uiso 1 1 d . . .
H71 H 0.542(3) 0.073(3) 0.3761(17) 0.046(7) Uiso 1 1 d . . .
H72 H 0.443(3) 0.131(2) 0.4379(16) 0.039(6) Uiso 1 1 d . . .
H81 H 0.212(3) -0.189(2) 0.4552(15) 0.033(5) Uiso 1 1 d . . .
H82 H 0.360(3) -0.181(3) 0.4622(17) 0.044(6) Uiso 1 1 d . . .
H91 H 0.081(3) 0.195(3) 0.4876(17) 0.048(7) Uiso 1 1 d . . .
H92 H 0.160(3) 0.073(3) 0.5330(18) 0.045(7) Uiso 1 1 d . . .
H101 H 0.656(3) -0.204(3) 0.2876(18) 0.049(7) Uiso 1 1 d . . .
H102 H 0.744(3) -0.146(3) 0.3182(17) 0.044(7) Uiso 1 1 d . . .
H111 H 0.574(3) -0.346(3) 0.519(2) 0.060(8) Uiso 1 1 d . . .
H112 H 0.615(4) -0.248(3) 0.440(2) 0.067(9) Uiso 1 1 d . . .
H121 H -0.096(3) 0.613(3) 0.3443(17) 0.045(7) Uiso 1 1 d . . .
H122 H 0.047(4) 0.536(3) 0.330(2) 0.063(9) Uiso 1 1 d . . .
H131 H -0.056(3) 0.370(3) 0.548(2) 0.060(8) Uiso 1 1 d . . .
H132 H -0.075(3) 0.401(3) 0.4606(18) 0.046(7) Uiso 1 1 d . . .
H141 H 0.344(4) 0.501(4) 0.342(3) 0.090(12) Uiso 1 1 d . . .
H142 H 0.331(5) 0.562(4) 0.408(3) 0.112(16) Uiso 1 1 d . . .

loop_
_atom_site_aniso_label
_atom_site_aniso_U_11
_atom_site_aniso_U_22
_atom_site_aniso_U_33
_atom_site_aniso_U_23
_atom_site_aniso_U_13
_atom_site_aniso_U_12
Fe1 0.01262(9) 0.01598(9) 0.01495(9) -0.00342(6) -0.00155(6) -0.00218(6)
O1 0.0193(4) 0.0190(4) 0.0182(4) -0.0079(4) -0.0011(3) -0.0029(4)
O2 0.0340(7) 0.0379(7) 0.0493(8) -0.0294(6) -0.0187(6) 0.0136(5)
O3 0.0233(5) 0.0160(4) 0.0176(4) -0.0036(3) -0.0007(4) -0.0038(4)
O4 0.0432(7) 0.0167(5) 0.0298(6) -0.0076(4) 0.0033(5) -0.0099(5)
O5 0.0143(4) 0.0194(4) 0.0214(5) -0.0005(4) -0.0045(3) -0.0030(3)
O6 0.0141(4) 0.0256(5) 0.0232(5) -0.0030(4) 0.0001(4) -0.0047(4)
O7 0.0134(4) 0.0343(6) 0.0246(5) -0.0162(4) 0.0001(4) -0.0049(4)
O8 0.0175(5) 0.0216(5) 0.0333(6) 0.0049(4) -0.0082(4) -0.0055(4)
O9 0.0244(5) 0.0248(5) 0.0155(5) -0.0034(4) 0.0014(4) 0.0011(4)
O10 0.0232(5) 0.0262(6) 0.0320(6) -0.0078(5) -0.0063(4) -0.0017(4)
O11 0.0219(5) 0.0347(6) 0.0321(6) -0.0139(5) -0.0038(4) -0.0012(5)
O12 0.0278(6) 0.0288(6) 0.0267(6) -0.0083(5) -0.0024(5) 0.0020(5)
O13 0.0300(6) 0.0254(5) 0.0310(6) -0.0055(5) -0.0020(5) -0.0064(5)
O14 0.0375(8) 0.0410(8) 0.0521(9) -0.0190(7) -0.0075(7) 0.0007(6)
N1 0.0175(5) 0.0154(5) 0.0183(5) -0.0024(4) -0.0025(4) -0.0039(4)
C1 0.0219(6) 0.0181(6) 0.0142(5) -0.0028(4) -0.0028(4) -0.0071(5)
C2 0.0238(6) 0.0174(6) 0.0145(5) -0.0035(4) -0.0019(5) -0.0068(5)
C3 0.0343(8) 0.0189(6) 0.0209(6) -0.0052(5) -0.0005(5) -0.0092(6)
C4 0.0427(9) 0.0283(8) 0.0291(8) -0.0104(6) -0.0010(7) -0.0196(7)
C5 0.0340(8) 0.0383(9) 0.0271(7) -0.0103(6) -0.0062(6) -0.0186(7)
C6 0.0254(7) 0.0283(7) 0.0208(6) -0.0054(5) -0.0074(5) -0.0082(6)
C7 0.0244(7) 0.0190(6) 0.0178(6) -0.0055(5) -0.0045(5) -0.0020(5)
C8 0.0195(6) 0.0166(5) 0.0150(5) -0.0005(4) -0.0021(4) -0.0052(5)
C9 0.0203(6) 0.0158(5) 0.0166(6) -0.0012(4) -0.0020(4) -0.0049(5)
C10 0.0232(7) 0.0229(6) 0.0249(7) -0.0027(5) -0.0010(5) -0.0094(5)
C11 0.0261(7) 0.0316(8) 0.0278(7) -0.0037(6) 0.0049(6) -0.0113(6)
C12 0.0311(8) 0.0301(7) 0.0199(7) -0.0050(6) 0.0058(6) -0.0084(6)
C13 0.0292(7) 0.0244(7) 0.0158(6) -0.0046(5) -0.0002(5) -0.0085(6)
C14 0.0197(6) 0.0161(6) 0.0201(6) -0.0040(5) -0.0028(5) -0.0032(5)
C15 0.0179(6) 0.0160(5) 0.0223(6) -0.0013(5) -0.0072(5) -0.0025(5)
C16 0.0150(6) 0.0173(6) 0.0235(6) -0.0037(5) -0.0055(5) -0.0025(5)
C17 0.0163(6) 0.0236(7) 0.0394(9) -0.0099(6) -0.0052(6) -0.0001(5)
C18 0.0199(7) 0.0200(7) 0.0602(12) -0.0105(7) -0.0132(7) 0.0024(6)
C19 0.0268(8) 0.0164(6) 0.0551(11) 0.0034(7) -0.0187(7) -0.0023(6)
C20 0.0254(7) 0.0205(6) 0.0321(8) 0.0053(6) -0.0102(6) -0.0047(6)
C21 0.0146(5) 0.0190(6) 0.0171(6) -0.0060(5) -0.0010(4) -0.0029(4)

loop_
_atom_type_symbol
_atom_type_description
_atom_type_scat_dispersion_real
_atom_type_scat_dispersion_imag
_atom_type_scat_source
C C 0.0033 0.0016 'International Tables Vol C Tables 4.2.6.8 and 6.1.1.4'
H H 0.0000 0.0000 'International Tables Vol C Tables 4.2.6.8 and 6.1.1.4'
N N 0.0061 0.0033 'International Tables Vol C Tables 4.2.6.8 and 6.1.1.4'
O O 0.0106 0.0060 'International Tables Vol C Tables 4.2.6.8 and 6.1.1.4'
Fe Fe 0.3463 0.8444 'International Tables Vol C Tables 4.2.6.8 and 6.1.1.4'

loop_
_geom_angle_atom_site_label_1
_geom_angle_atom_site_label_2
_geom_angle_atom_site_label_3
_geom_angle
_geom_angle_site_symmetry_1
_geom_angle_site_symmetry_3
_geom_angle_publ_flag
O1 Fe1 O3 100.32(4) . . ?
O1 Fe1 O5 99.38(4) . . ?
O3 Fe1 O5 95.57(4) . . ?
O1 Fe1 O9 166.18(4) . . ?
O3 Fe1 O9 85.50(4) . . ?
O5 Fe1 O9 92.45(5) . . ?
O1 Fe1 O7 85.84(4) . . ?
O3 Fe1 O7 90.98(4) . . ?
O5 Fe1 O7 170.73(4) . . ?
O9 Fe1 O7 81.51(5) . . ?
O1 Fe1 O8 90.86(5) . . ?
O3 Fe1 O8 168.69(5) . . ?
O5 Fe1 O8 84.16(4) . . ?
O9 Fe1 O8 83.22(5) . . ?
O7 Fe1 O8 88.13(5) . . ?
C7 O1 Fe1 139.40(10) . . ?
C14 O3 Fe1 139.08(9) . . ?
C21 O5 Fe1 142.54(9) . . ?
Fe1 O7 H71 129.1(17) . . ?
Fe1 O7 H72 116.7(17) . . ?
H71 O7 H72 108(2) . . ?
Fe1 O8 H81 127.6(16) . . ?
Fe1 O8 H82 121.9(17) . . ?
H81 O8 H82 105(2) . . ?
Fe1 O9 H91 125.7(18) . . ?
Fe1 O9 H92 124.7(17) . . ?
H91 O9 H92 108(2) . . ?
H101 O10 H102 104(2) . . ?
H111 O11 H112 113(3) . . ?
H121 O12 H122 110(3) . . ?
H131 O13 H132 105(2) . . ?
H141 O14 H142 110(4) . . ?
C8 N1 C1 119.59(11) . . ?
C8 N1 C15 118.99(11) . . ?
C1 N1 C15 119.38(11) . . ?
C6 C1 C2 119.42(12) . . ?
C6 C1 N1 118.89(13) . . ?
C2 C1 N1 121.69(11) . . ?
C3 C2 C1 118.82(13) . . ?
C3 C2 C7 116.01(13) . . ?
C1 C2 C7 125.12(12) . . ?
C4 C3 C2 121.41(15) . . ?
C4 C3 H3 118.8(12) . . ?
C2 C3 H3 119.6(12) . . ?
C5 C4 C3 119.35(14) . . ?
C5 C4 H4 120.4(13) . . ?
C3 C4 H4 120.2(13) . . ?
C4 C5 C6 120.50(14) . . ?
C4 C5 H5 121.3(14) . . ?
C6 C5 H5 118.2(14) . . ?
C5 C6 C1 120.39(15) . . ?
C5 C6 H6 119.5(12) . . ?
C1 C6 H6 120.0(12) . . ?
O2 C7 O1 121.76(13) . . ?
O2 C7 C2 119.54(12) . . ?
O1 C7 C2 118.69(12) . . ?
C13 C8 C9 119.10(12) . . ?
C13 C8 N1 119.93(12) . . ?
C9 C8 N1 120.95(12) . . ?
C10 C9 C8 119.06(13) . . ?
C10 C9 C14 117.18(12) . . ?
C8 C9 C14 123.74(12) . . ?
C11 C10 C9 121.38(14) . . ?
C11 C10 H10 119.8(12) . . ?
C9 C10 H10 118.8(12) . . ?
C10 C11 C12 119.30(14) . . ?
C10 C11 H11 121.8(13) . . ?
C12 C11 H11 118.9(13) . . ?
C11 C12 C13 120.02(14) . . ?
C11 C12 H12 119.0(13) . . ?
C13 C12 H12 120.9(13) . . ?
C12 C13 C8 121.02(14) . . ?
C12 C13 H13 120.6(14) . . ?
C8 C13 H13 118.4(14) . . ?
O4 C14 O3 121.54(13) . . ?
O4 C14 C9 119.06(12) . . ?
O3 C14 C9 119.40(11) . . ?
C20 C15 C16 118.72(14) . . ?
C20 C15 N1 120.00(13) . . ?
C16 C15 N1 121.27(12) . . ?
C15 C16 C17 119.44(13) . . ?
C15 C16 C21 122.97(12) . . ?
C17 C16 C21 117.57(13) . . ?
C18 C17 C16 121.04(16) . . ?
C18 C17 H17 120.9(13) . . ?
C16 C17 H17 118.1(13) . . ?
C17 C18 C19 119.34(15) . . ?
C17 C18 H18 122.0(15) . . ?
C19 C18 H18 118.7(15) . . ?
C20 C19 C18 120.32(15) . . ?
C20 C19 H19 119.6(14) . . ?
C18 C19 H19 120.1(14) . . ?
C19 C20 C15 121.08(16) . . ?
C19 C20 H20 121.2(14) . . ?
C15 C20 H20 117.7(14) . . ?
O6 C21 O5 120.47(12) . . ?
O6 C21 C16 119.42(12) . . ?
O5 C21 C16 120.09(11) . . ?

loop_
_geom_bond_atom_site_label_1
_geom_bond_atom_site_label_2
_geom_bond_distance
_geom_bond_site_symmetry_2
_geom_bond_publ_flag
Fe1 O1 1.9122(10) . ?
Fe1 O3 1.9409(10) . ?
Fe1 O5 1.9612(10) . ?
Fe1 O9 2.0380(11) . ?
Fe1 O7 2.0511(10) . ?
Fe1 O8 2.0748(11) . ?
O1 C7 1.2884(16) . ?
O2 C7 1.2370(18) . ?
O3 C14 1.2825(16) . ?
O4 C14 1.2418(16) . ?
O5 C21 1.2754(16) . ?
O6 C21 1.2514(16) . ?
O7 H71 0.85(3) . ?
O7 H72 0.81(2) . ?
O8 H81 0.81(2) . ?
O8 H82 0.84(3) . ?
O9 H91 0.83(3) . ?
O9 H92 0.82(3) . ?
O10 H101 0.81(3) . ?
O10 H102 0.80(3) . ?
O11 H111 0.81(3) . ?
O11 H112 0.89(3) . ?
O12 H121 0.77(3) . ?
O12 H122 0.83(3) . ?
O13 H131 0.83(3) . ?
O13 H132 0.84(3) . ?
O14 H141 0.87(4) . ?
O14 H142 0.72(4) . ?
N1 C8 1.4171(17) . ?
N1 C1 1.4213(16) . ?
N1 C15 1.4229(18) . ?
C1 C6 1.3997(19) . ?
C1 C2 1.409(2) . ?
C2 C3 1.3999(18) . ?
C2 C7 1.5042(19) . ?
C3 C4 1.388(2) . ?
C3 H3 0.94(2) . ?
C4 C5 1.385(3) . ?
C4 H4 0.95(2) . ?
C5 C6 1.392(2) . ?
C5 H5 0.92(2) . ?
C6 H6 0.94(2) . ?
C8 C13 1.397(2) . ?
C8 C9 1.4061(18) . ?
C9 C10 1.3982(19) . ?
C9 C14 1.5001(19) . ?
C10 C11 1.389(2) . ?
C10 H10 0.926(19) . ?
C11 C12 1.390(2) . ?
C11 H11 0.94(2) . ?
C12 C13 1.390(2) . ?
C12 H12 0.96(2) . ?
C13 H13 0.91(2) . ?
C15 C20 1.3984(19) . ?
C15 C16 1.403(2) . ?
C16 C17 1.403(2) . ?
C16 C21 1.4978(19) . ?
C17 C18 1.385(2) . ?
C17 H17 0.95(2) . ?
C18 C19 1.386(3) . ?
C18 H18 0.91(2) . ?
C19 C20 1.385(2) . ?
C19 H19 0.94(2) . ?
C20 H20 0.90(2) . ?
